data_4349931
loop_
_publ_author_name
'Wang, Gao-Xiang'
'Yin, Jianhao'
'Li, Jiapeng'
'Yin, Zhu-Bao'
'Zhang, Wen-Xiong'
'Xi, Zhenfeng'

_publ_section_title
;
 Synthesis and characterization of manganese(ii) complexes supported by
 cyclopentadienyl-phosphine ligands
;
_journal_issue 2
_journal_name_full 'Inorganic Chemistry Frontiers'
_journal_page_first 428
_journal_paper_doi 10.1039/C8QI01054D
_journal_volume 6
_journal_year 2019
_chemical_formula_moiety 'C31 H36 Mn N P'
_chemical_formula_sum 'C31 H36 Mn N P'
_chemical_formula_weight 508.52
_chemical_name_systematic L1MnNH2
_space_group_crystal_system triclinic
_space_group_IT_number 2
_space_group_name_Hall '-P 1'
_space_group_name_H-M_alt 'P -1'
_atom_sites_solution_hydrogens mixed
_atom_sites_solution_primary dual
_audit_creation_date 2018-08-18
_audit_creation_method
;
Olex2 1.2
(compiled 2018.05.29 svn.r3508 for OlexSys, GUI svn.r5506)
;
_audit_update_record
;
2018-09-27 deposited with the CCDC.
2018-12-07 downloaded from the CCDC.
;
_cell_angle_alpha 116.797(3)
_cell_angle_beta 96.699(3)
_cell_angle_gamma 106.485(3)
_cell_formula_units_Z 2
_cell_length_a 10.0194(3)
_cell_length_b 12.4401(4)
_cell_length_c 13.4146(4)
_cell_measurement_reflns_used 12251
_cell_measurement_temperature 179.99(11)
_cell_measurement_theta_max 30.2810
_cell_measurement_theta_min 3.6370
_cell_volume 1371.44(10)
_computing_cell_refinement 'CrysAlisPro 1.171.39.33c (Rigaku OD, 2017)'
_computing_data_collection 'CrysAlisPro 1.171.39.33c (Rigaku OD, 2017)'
_computing_data_reduction 'CrysAlisPro 1.171.39.33c (Rigaku OD, 2017)'
_computing_molecular_graphics 'Olex2 (Dolomanov et al., 2009)'
_computing_publication_material 'Olex2 (Dolomanov et al., 2009)'
_computing_structure_refinement 'ShelXL (Sheldrick, 2015)'
_computing_structure_solution 'ShelXT (Sheldrick, 2015)'
_diffrn_ambient_environment N~2~
_diffrn_ambient_temperature 179.99(11)
_diffrn_detector 'CCD plate'
_diffrn_measured_fraction_theta_full 0.996
_diffrn_measured_fraction_theta_max 0.996
_diffrn_measurement_details
;
List of Runs (angles in degrees, time in seconds):

  # Type    Start    End  Width  t~exp~   \w     \q     \k     \f   Frames
#--------------------------------------------------------------------------
  1  \w    -21.00  87.00   0.50    3.00    --   -1.60  38.00  30.00  216
  2  \w    -26.00  59.00   0.50    3.00    --   -1.60  19.00-120.00  170
  3  \w     35.00  66.00   0.50    3.00    --   -1.60  57.00 120.00   62
  4  \w    -25.00  53.00   0.50    3.00    --   -1.60  57.00 -30.00  156
  5  \w    -25.00   4.00   0.50    3.00    --   -1.60  57.00 120.00   58
  6  \w    -21.00  87.00   0.50    3.00    --   -1.60  38.00 -90.00  216
  7  \w    -24.00  16.00   0.50    3.00    --   -1.60  19.00 120.00   80
  8  \w     21.00  81.00   0.50    3.00    --   -1.60  19.00 120.00  120
  9  \w    -19.00  32.00   0.50    3.00    --    1.90 -77.00 -90.00  102
 10  \w      2.00  34.00   0.50    3.00    --    1.90 -82.00-150.00   64
 11  \w    -28.00  -1.00   0.50    3.00    --    1.90 -82.00-150.00   54
 12  \w      9.00  34.00   0.50    3.00    --    1.90 -82.00  90.00   50
;
_diffrn_measurement_device 'four-circle diffractometer'
_diffrn_measurement_device_type 'XtaLAB AFC12 (RINC): Kappa single'
_diffrn_measurement_method '\w scans'
_diffrn_orient_matrix_type 'CrysAlisPro convention (1999,Acta A55,543-557)'
_diffrn_orient_matrix_UB_11 0.0256712000
_diffrn_orient_matrix_UB_12 0.0634060000
_diffrn_orient_matrix_UB_13 0.0496466000
_diffrn_orient_matrix_UB_21 0.0661885000
_diffrn_orient_matrix_UB_22 -0.0061351000
_diffrn_orient_matrix_UB_23 0.0162440000
_diffrn_orient_matrix_UB_31 0.0299205000
_diffrn_orient_matrix_UB_32 0.0266167000
_diffrn_orient_matrix_UB_33 -0.0330504000
_diffrn_radiation_monochromator mirror
_diffrn_radiation_probe x-ray
_diffrn_radiation_type MoK\a
_diffrn_radiation_wavelength 0.71073
_diffrn_reflns_av_R_equivalents 0.0325
_diffrn_reflns_av_unetI/netI 0.0225
_diffrn_reflns_Laue_measured_fraction_full 0.996
_diffrn_reflns_Laue_measured_fraction_max 0.996
_diffrn_reflns_limit_h_max 13
_diffrn_reflns_limit_h_min -13
_diffrn_reflns_limit_k_max 16
_diffrn_reflns_limit_k_min -16
_diffrn_reflns_limit_l_max 17
_diffrn_reflns_limit_l_min -17
_diffrn_reflns_number 35623
_diffrn_reflns_point_group_measured_fraction_full 0.996
_diffrn_reflns_point_group_measured_fraction_max 0.996
_diffrn_reflns_theta_full 26.000
_diffrn_reflns_theta_max 27.485
_diffrn_reflns_theta_min 3.424
_diffrn_source 'Rotating-anode X-ray tube'
_diffrn_source_type 'Rigaku (Mo) X-ray Source'
_exptl_absorpt_coefficient_mu 0.558
_exptl_absorpt_correction_T_max 1.00000
_exptl_absorpt_correction_T_min 0.65726
_exptl_absorpt_correction_type multi-scan
_exptl_absorpt_process_details
;
CrysAlisPro 1.171.39.33c (Rigaku Oxford Diffraction, 2017)
Empirical absorption correction using spherical harmonics,
 implemented in SCALE3 ABSPACK scaling algorithm.
;
_exptl_crystal_colour 'clear orangish orange'
_exptl_crystal_colour_lustre clear
_exptl_crystal_colour_modifier orangish
_exptl_crystal_colour_primary orange
_exptl_crystal_density_diffrn 1.231
_exptl_crystal_description block
_exptl_crystal_F_000 538
_exptl_crystal_preparation 'L1MnCl + NaNH2'
_exptl_crystal_size_max 0.01
_exptl_crystal_size_mid 0.01
_exptl_crystal_size_min 0.01
_refine_diff_density_max 1.238
_refine_diff_density_min -0.465
_refine_diff_density_rms 0.067
_refine_ls_extinction_method none
_refine_ls_goodness_of_fit_ref 1.061
_refine_ls_hydrogen_treatment mixed
_refine_ls_matrix_type full
_refine_ls_number_parameters 319
_refine_ls_number_reflns 6266
_refine_ls_number_restraints 0
_refine_ls_restrained_S_all 1.061
_refine_ls_R_factor_all 0.0560
_refine_ls_R_factor_gt 0.0493
_refine_ls_shift/su_max 0.001
_refine_ls_shift/su_mean 0.000
_refine_ls_structure_factor_coef Fsqd
_refine_ls_weighting_details 'w=1/[\s^2^(Fo^2^)+(0.0902P)^2^+0.6933P] where P=(Fo^2^+2Fc^2^)/3'
_refine_ls_weighting_scheme calc
_refine_ls_wR_factor_gt 0.1422
_refine_ls_wR_factor_ref 0.1480
_reflns_Friedel_coverage 0.000
_reflns_number_gt 5406
_reflns_number_total 6266
_reflns_threshold_expression 'I > 2\s(I)'
_cod_data_source_file c8qi01054d2.cif
_cod_data_source_block exp_1497
_cod_original_cell_volume 1371.44(8)
_cod_database_code 4349931
_shelx_shelxl_version_number 2018/3
_chemical_oxdiff_formula 'C H P Mn Na N'
_shelx_space_group_comment
;
The symmetry employed for this shelxl refinement is uniquely defined
by the following loop, which should always be used as a source of
symmetry information in preference to the above space-group names.
They are only intended as comments.
;
_shelx_estimated_absorpt_t_max 0.994
_shelx_estimated_absorpt_t_min 0.994
_reflns_odcompleteness_completeness 99.75
_reflns_odcompleteness_iscentric 1
_reflns_odcompleteness_theta 27.42
_olex2_refinement_description
;
1. Fixed Uiso
 At 1.2 times of:
  All C(H) groups, All C(H,H) groups
 At 1.5 times of:
  All C(H,H,H) groups
2.a Secondary CH2 refined with riding coordinates:
 C24(H24A,H24B), C26(H26A,H26B), C30(H30A,H30B), C28(H28A,H28B)
2.b Aromatic/amide H refined with riding coordinates:
 C13(H13), C8(H8), C17(H17), C11(H11), C10(H10), C9(H9), C19(H19), C14(H14),
 C15(H15), C16(H16), C23(H23), C20(H20), C22(H22), C21(H21)
2.c Idealised Me refined as rotating group:
 C25(H25A,H25B,H25C), C29(H29A,H29B,H29C), C31(H31A,H31B,H31C), C27(H27A,H27B,
 H27C)
;
_olex2_submission_special_instructions 'No special instructions were received'
_oxdiff_exptl_absorpt_empirical_details
;
Empirical correction (ABSPACK) includes:
- Absorption correction using spherical harmonics
- Frame scaling
;
_oxdiff_exptl_absorpt_empirical_full_max 1.445
_oxdiff_exptl_absorpt_empirical_full_min 0.746

loop_
_space_group_symop_operation_xyz
'x, y, z'
'-x, -y, -z'

loop_
_atom_site_label
_atom_site_type_symbol
_atom_site_fract_x
_atom_site_fract_y
_atom_site_fract_z
_atom_site_U_iso_or_equiv
_atom_site_adp_type
_atom_site_occupancy
_atom_site_site_symmetry_order
_atom_site_calc_flag
_atom_site_refinement_flags_posn
Mn1 Mn 0.51389(3) 0.50795(3) 0.39243(3) 0.03509(12) Uani 1 1 d .
P1 P 0.71577(5) 0.73365(5) 0.44961(4) 0.03051(14) Uani 1 1 d .
N1 N 0.3906(2) 0.5600(2) 0.50928(19) 0.0403(4) Uani 1 1 d .
C12 C 0.7178(2) 0.8854(2) 0.56782(17) 0.0308(4) Uani 1 1 d .
C7 C 0.6873(2) 0.7529(2) 0.32358(18) 0.0328(4) Uani 1 1 d .
C6 C 0.5884(2) 0.64588(19) 0.21885(18) 0.0339(4) Uani 1 1 d .
C1 C 0.5080(2) 0.51854(19) 0.20802(18) 0.0340(4) Uani 1 1 d .
C2 C 0.3598(2) 0.4738(2) 0.20480(18) 0.0352(4) Uani 1 1 d .
C13 C 0.5887(2) 0.9069(2) 0.5599(2) 0.0402(5) Uani 1 1 d .
H13 H 0.509737 0.848345 0.494177 0.048 Uiso 1 1 calc R
C18 C 0.9032(2) 0.7455(2) 0.4816(2) 0.0390(5) Uani 1 1 d .
C8 C 0.7581(2) 0.8722(2) 0.3305(2) 0.0402(5) Uani 1 1 d .
H8 H 0.822049 0.942902 0.400722 0.048 Uiso 1 1 calc R
C17 C 0.8348(3) 0.9742(2) 0.6660(2) 0.0418(5) Uani 1 1 d .
H17 H 0.921854 0.961482 0.671982 0.050 Uiso 1 1 calc R
C5 C 0.5647(3) 0.4233(2) 0.2035(2) 0.0444(5) Uani 1 1 d .
C11 C 0.5628(3) 0.6637(2) 0.1235(2) 0.0457(5) Uani 1 1 d .
H11 H 0.494893 0.595331 0.053909 0.055 Uiso 1 1 calc R
C10 C 0.6361(3) 0.7806(3) 0.1302(2) 0.0494(6) Uani 1 1 d .
H10 H 0.619765 0.788772 0.064737 0.059 Uiso 1 1 calc R
C9 C 0.7335(3) 0.8851(2) 0.2341(2) 0.0460(5) Uani 1 1 d .
H9 H 0.782140 0.963679 0.238785 0.055 Uiso 1 1 calc R
C3 C 0.3233(3) 0.3508(2) 0.1958(2) 0.0415(5) Uani 1 1 d .
C24 C 0.2621(3) 0.5491(2) 0.2166(2) 0.0480(6) Uani 1 1 d .
H24A H 0.322098 0.641299 0.261165 0.058 Uiso 1 1 calc R
H24B H 0.198378 0.531196 0.261031 0.058 Uiso 1 1 calc R
C19 C 1.0017(3) 0.7782(2) 0.4251(3) 0.0494(6) Uani 1 1 d .
H19 H 0.973708 0.795196 0.366942 0.059 Uiso 1 1 calc R
C14 C 0.5773(3) 1.0153(3) 0.6495(3) 0.0524(6) Uani 1 1 d .
H14 H 0.491056 1.029236 0.643367 0.063 Uiso 1 1 calc R
C4 C 0.4482(3) 0.3196(2) 0.1965(2) 0.0494(6) Uani 1 1 d .
C15 C 0.6930(4) 1.1016(3) 0.7467(2) 0.0581(7) Uani 1 1 d .
H15 H 0.684496 1.173284 0.806885 0.070 Uiso 1 1 calc R
C16 C 0.8226(3) 1.0827(3) 0.7559(2) 0.0572(7) Uani 1 1 d .
H16 H 0.901272 1.142042 0.821649 0.069 Uiso 1 1 calc R
C23 C 0.9466(3) 0.7168(3) 0.5649(3) 0.0594(7) Uani 1 1 d .
H23 H 0.880583 0.691991 0.601240 0.071 Uiso 1 1 calc R
C26 C 0.1730(3) 0.2659(3) 0.1827(3) 0.0593(7) Uani 1 1 d .
H26A H 0.127852 0.320962 0.231369 0.071 Uiso 1 1 calc R
H26B H 0.181715 0.208195 0.211018 0.071 Uiso 1 1 calc R
C20 C 1.1425(3) 0.7851(3) 0.4566(4) 0.0690(9) Uani 1 1 d .
H20 H 1.208451 0.806803 0.418954 0.083 Uiso 1 1 calc R
C22 C 1.0884(4) 0.7245(4) 0.5955(4) 0.0808(11) Uani 1 1 d .
H22 H 1.116392 0.705098 0.651966 0.097 Uiso 1 1 calc R
C30 C 0.7192(3) 0.4321(3) 0.2084(3) 0.0641(8) Uani 1 1 d .
H30A H 0.777137 0.516561 0.220951 0.077 Uiso 1 1 calc R
H30B H 0.758376 0.426604 0.274823 0.077 Uiso 1 1 calc R
C25 C 0.1691(4) 0.5198(4) 0.1025(4) 0.0774(10) Uani 1 1 d .
H25A H 0.230710 0.538005 0.057791 0.116 Uiso 1 1 calc GR
H25B H 0.112580 0.573196 0.118714 0.116 Uiso 1 1 calc GR
H25C H 0.105391 0.429703 0.059058 0.116 Uiso 1 1 calc GR
C21 C 1.1857(3) 0.7604(3) 0.5426(4) 0.0828(12) Uani 1 1 d .
H21 H 1.281086 0.768183 0.564531 0.099 Uiso 1 1 calc R
C28 C 0.4577(4) 0.1993(3) 0.1986(3) 0.0622(7) Uani 1 1 d .
H28A H 0.558939 0.214055 0.225108 0.075 Uiso 1 1 calc R
H28B H 0.409945 0.187797 0.254012 0.075 Uiso 1 1 calc R
C29 C 0.3873(5) 0.0747(3) 0.0788(4) 0.0870(12) Uani 1 1 d .
H29A H 0.433694 0.085733 0.023520 0.131 Uiso 1 1 calc GR
H29B H 0.285893 0.057270 0.053890 0.131 Uiso 1 1 calc GR
H29C H 0.398273 0.003064 0.084097 0.131 Uiso 1 1 calc GR
C31 C 0.7345(5) 0.3280(4) 0.1004(4) 0.0830(11) Uani 1 1 d .
H31A H 0.697381 0.333272 0.034191 0.125 Uiso 1 1 calc GR
H31B H 0.680672 0.243932 0.088817 0.125 Uiso 1 1 calc GR
H31C H 0.835128 0.340370 0.109468 0.125 Uiso 1 1 calc GR
C27 C 0.0735(4) 0.1837(4) 0.0571(4) 0.0894(13) Uani 1 1 d .
H27A H 0.116880 0.128330 0.008292 0.134 Uiso 1 1 calc GR
H27B H 0.060567 0.240065 0.029469 0.134 Uiso 1 1 calc GR
H27C H -0.019068 0.131245 0.055081 0.134 Uiso 1 1 calc GR
H1A H 0.297(4) 0.534(3) 0.484(3) 0.053(8) Uiso 1 1 d .
H1B H 0.397(5) 0.642(5) 0.554(4) 0.089(12) Uiso 1 1 d .

loop_
_atom_site_aniso_label
_atom_site_aniso_U_11
_atom_site_aniso_U_22
_atom_site_aniso_U_33
_atom_site_aniso_U_23
_atom_site_aniso_U_13
_atom_site_aniso_U_12
Mn1 0.0366(2) 0.03249(19) 0.0407(2) 0.02198(15) 0.01170(14) 0.01302(14)
P1 0.0265(2) 0.0295(3) 0.0335(3) 0.0166(2) 0.00789(19) 0.00734(19)
N1 0.0380(10) 0.0427(11) 0.0507(11) 0.0286(9) 0.0153(9) 0.0203(8)
C12 0.0301(9) 0.0321(9) 0.0321(9) 0.0187(8) 0.0099(8) 0.0098(8)
C7 0.0326(10) 0.0294(9) 0.0332(10) 0.0153(8) 0.0105(8) 0.0079(8)
C6 0.0370(10) 0.0277(9) 0.0335(10) 0.0136(8) 0.0112(8) 0.0106(8)
C1 0.0382(10) 0.0261(9) 0.0309(10) 0.0113(8) 0.0078(8) 0.0094(8)
C2 0.0368(10) 0.0308(10) 0.0333(10) 0.0156(8) 0.0058(8) 0.0096(8)
C13 0.0344(11) 0.0466(12) 0.0421(11) 0.0237(10) 0.0127(9) 0.0161(9)
C18 0.0319(10) 0.0320(10) 0.0497(12) 0.0178(9) 0.0118(9) 0.0129(8)
C8 0.0401(11) 0.0313(10) 0.0406(11) 0.0176(9) 0.0102(9) 0.0038(9)
C17 0.0365(11) 0.0390(11) 0.0412(12) 0.0175(10) 0.0047(9) 0.0099(9)
C5 0.0431(12) 0.0278(10) 0.0526(13) 0.0129(10) 0.0131(10) 0.0139(9)
C11 0.0572(14) 0.0368(11) 0.0336(11) 0.0159(9) 0.0067(10) 0.0111(10)
C10 0.0628(16) 0.0459(13) 0.0432(13) 0.0287(11) 0.0142(11) 0.0158(12)
C9 0.0493(13) 0.0398(12) 0.0528(14) 0.0302(11) 0.0170(11) 0.0101(10)
C3 0.0438(12) 0.0329(11) 0.0434(12) 0.0201(9) 0.0087(9) 0.0089(9)
C24 0.0407(12) 0.0436(13) 0.0617(15) 0.0293(12) 0.0097(11) 0.0164(10)
C19 0.0394(12) 0.0379(12) 0.0682(16) 0.0223(12) 0.0247(11) 0.0152(10)
C14 0.0570(15) 0.0559(15) 0.0617(16) 0.0328(13) 0.0313(13) 0.0340(13)
C4 0.0513(14) 0.0294(11) 0.0605(15) 0.0194(11) 0.0119(12) 0.0134(10)
C15 0.084(2) 0.0470(14) 0.0498(14) 0.0217(12) 0.0323(14) 0.0339(14)
C16 0.0665(17) 0.0444(14) 0.0365(12) 0.0103(11) 0.0031(11) 0.0107(12)
C23 0.0440(14) 0.0705(19) 0.080(2) 0.0493(17) 0.0148(13) 0.0254(13)
C26 0.0499(15) 0.0501(15) 0.084(2) 0.0440(15) 0.0195(14) 0.0099(12)
C20 0.0431(14) 0.0498(15) 0.118(3) 0.0377(18) 0.0395(17) 0.0238(12)
C22 0.0553(18) 0.084(2) 0.124(3) 0.068(2) 0.0096(19) 0.0352(17)
C30 0.0513(15) 0.0423(14) 0.087(2) 0.0225(14) 0.0180(15) 0.0196(12)
C25 0.0607(18) 0.075(2) 0.092(3) 0.049(2) -0.0083(17) 0.0202(16)
C21 0.0412(15) 0.0641(19) 0.158(4) 0.061(2) 0.030(2) 0.0319(14)
C28 0.080(2) 0.0470(15) 0.0628(17) 0.0295(14) 0.0248(15) 0.0245(14)
C29 0.127(3) 0.0410(16) 0.085(2) 0.0258(17) 0.036(2) 0.0289(19)
C31 0.083(2) 0.076(2) 0.092(3) 0.036(2) 0.044(2) 0.039(2)
C27 0.0583(19) 0.0551(19) 0.113(3) 0.039(2) -0.0147(19) -0.0127(15)

loop_
_atom_type_symbol
_atom_type_description
_atom_type_scat_dispersion_real
_atom_type_scat_dispersion_imag
_atom_type_scat_source
C C 0.0033 0.0016 'International Tables Vol C Tables 4.2.6.8 and 6.1.1.4'
H H 0.0000 0.0000 'International Tables Vol C Tables 4.2.6.8 and 6.1.1.4'
Mn Mn 0.3368 0.7283 'International Tables Vol C Tables 4.2.6.8 and 6.1.1.4'
N N 0.0061 0.0033 'International Tables Vol C Tables 4.2.6.8 and 6.1.1.4'
P P 0.1023 0.0942 'International Tables Vol C Tables 4.2.6.8 and 6.1.1.4'

loop_
_geom_angle_atom_site_label_1
_geom_angle_atom_site_label_2
_geom_angle_atom_site_label_3
_geom_angle
_geom_angle_site_symmetry_1
_geom_angle_site_symmetry_3
P1 Mn1 Mn1 110.54(2) . 2_666
N1 Mn1 Mn1 43.94(6) 2_666 2_666
N1 Mn1 Mn1 44.85(5) . 2_666
N1 Mn1 P1 105.14(6) 2_666 .
N1 Mn1 P1 103.89(6) . .
N1 Mn1 N1 88.79(8) . 2_666
N1 Mn1 C1 129.58(7) . .
N1 Mn1 C1 141.44(8) 2_666 .
N1 Mn1 C2 152.63(8) 2_666 .
N1 Mn1 C2 103.08(8) . .
N1 Mn1 C5 108.94(8) 2_666 .
N1 Mn1 C5 156.97(9) . .
N1 Mn1 C3 103.60(8) . .
N1 Mn1 C3 121.50(8) 2_666 .
N1 Mn1 C4 99.39(9) 2_666 .
N1 Mn1 C4 130.88(9) . .
C1 Mn1 Mn1 173.65(5) . 2_666
C1 Mn1 P1 72.68(5) . .
C1 Mn1 C2 32.20(7) . .
C1 Mn1 C3 53.58(7) . .
C2 Mn1 Mn1 141.59(5) . 2_666
C2 Mn1 P1 95.93(5) . .
C5 Mn1 Mn1 150.19(6) . 2_666
C5 Mn1 P1 86.00(6) . .
C5 Mn1 C1 33.42(7) . .
C5 Mn1 C2 54.66(8) . .
C5 Mn1 C3 54.84(8) . .
C5 Mn1 C4 33.97(8) . .
C3 Mn1 Mn1 122.13(5) . 2_666
C3 Mn1 P1 125.53(5) . .
C3 Mn1 C2 32.00(7) . .
C4 Mn1 Mn1 124.70(6) . 2_666
C4 Mn1 P1 119.91(7) . .
C4 Mn1 C1 55.03(8) . .
C4 Mn1 C2 54.25(8) . .
C4 Mn1 C3 32.75(8) . .
C12 P1 Mn1 119.93(7) . .
C7 P1 Mn1 106.55(7) . .
C7 P1 C12 103.21(9) . .
C7 P1 C18 105.61(10) . .
C18 P1 Mn1 115.67(7) . .
C18 P1 C12 104.37(10) . .
Mn1 N1 Mn1 91.21(8) . 2_666
Mn1 N1 H1A 121(2) 2_666 .
Mn1 N1 H1A 121(2) . .
Mn1 N1 H1B 124(3) . .
Mn1 N1 H1B 113(3) 2_666 .
H1A N1 H1B 90(3) . .
C13 C12 P1 116.51(16) . .
C17 C12 P1 124.37(17) . .
C17 C12 C13 119.0(2) . .
C6 C7 P1 117.97(15) . .
C6 C7 C8 120.48(19) . .
C8 C7 P1 121.52(16) . .
C7 C6 C1 122.48(19) . .
C11 C6 C7 117.41(19) . .
C11 C6 C1 120.07(19) . .
C6 C1 Mn1 118.33(13) . .
C2 C1 Mn1 75.82(12) . .
C2 C1 C6 124.38(19) . .
C2 C1 C5 108.28(19) . .
C5 C1 Mn1 70.08(13) . .
C5 C1 C6 127.3(2) . .
C1 C2 Mn1 71.98(12) . .
C1 C2 C24 125.6(2) . .
C3 C2 Mn1 72.66(13) . .
C3 C2 C1 107.84(19) . .
C3 C2 C24 126.5(2) . .
C24 C2 Mn1 118.20(15) . .
C12 C13 H13 119.8 . .
C14 C13 C12 120.5(2) . .
C14 C13 H13 119.8 . .
C19 C18 P1 124.0(2) . .
C23 C18 P1 117.04(19) . .
C23 C18 C19 119.0(2) . .
C7 C8 H8 119.7 . .
C9 C8 C7 120.6(2) . .
C9 C8 H8 119.7 . .
C12 C17 H17 119.9 . .
C12 C17 C16 120.3(2) . .
C16 C17 H17 119.9 . .
C1 C5 Mn1 76.50(13) . .
C1 C5 C30 126.6(2) . .
C4 C5 Mn1 73.10(15) . .
C4 C5 C1 107.0(2) . .
C4 C5 C30 126.4(2) . .
C30 C5 Mn1 115.0(2) . .
C6 C11 H11 119.2 . .
C10 C11 C6 121.7(2) . .
C10 C11 H11 119.2 . .
C11 C10 H10 119.9 . .
C9 C10 C11 120.1(2) . .
C9 C10 H10 119.9 . .
C8 C9 C10 119.7(2) . .
C8 C9 H9 120.1 . .
C10 C9 H9 120.1 . .
C2 C3 Mn1 75.33(13) . .
C2 C3 C26 124.7(2) . .
C4 C3 Mn1 69.85(14) . .
C4 C3 C2 108.8(2) . .
C4 C3 C26 126.5(2) . .
C26 C3 Mn1 122.79(18) . .
C2 C24 H24A 108.4 . .
C2 C24 H24B 108.4 . .
C2 C24 C25 115.5(3) . .
H24A C24 H24B 107.5 . .
C25 C24 H24A 108.4 . .
C25 C24 H24B 108.4 . .
C18 C19 H19 120.3 . .
C20 C19 C18 119.4(3) . .
C20 C19 H19 120.3 . .
C13 C14 H14 120.0 . .
C15 C14 C13 120.1(2) . .
C15 C14 H14 120.0 . .
C5 C4 Mn1 72.93(14) . .
C5 C4 C28 126.7(3) . .
C3 C4 Mn1 77.39(15) . .
C3 C4 C5 108.1(2) . .
C3 C4 C28 125.0(2) . .
C28 C4 Mn1 112.46(19) . .
C14 C15 H15 119.8 . .
C14 C15 C16 120.4(2) . .
C16 C15 H15 119.8 . .
C17 C16 H16 120.1 . .
C15 C16 C17 119.8(2) . .
C15 C16 H16 120.1 . .
C18 C23 H23 119.6 . .
C18 C23 C22 120.8(3) . .
C22 C23 H23 119.6 . .
C3 C26 H26A 108.8 . .
C3 C26 H26B 108.8 . .
C3 C26 C27 114.0(3) . .
H26A C26 H26B 107.7 . .
C27 C26 H26A 108.8 . .
C27 C26 H26B 108.8 . .
C19 C20 H20 119.5 . .
C21 C20 C19 121.1(3) . .
C21 C20 H20 119.5 . .
C23 C22 H22 120.0 . .
C21 C22 C23 120.0(3) . .
C21 C22 H22 120.0 . .
C5 C30 H30A 108.7 . .
C5 C30 H30B 108.7 . .
H30A C30 H30B 107.6 . .
C31 C30 C5 114.2(3) . .
C31 C30 H30A 108.7 . .
C31 C30 H30B 108.7 . .
C24 C25 H25A 109.5 . .
C24 C25 H25B 109.5 . .
C24 C25 H25C 109.5 . .
H25A C25 H25B 109.5 . .
H25A C25 H25C 109.5 . .
H25B C25 H25C 109.5 . .
C20 C21 H21 120.1 . .
C22 C21 C20 119.7(3) . .
C22 C21 H21 120.1 . .
C4 C28 H28A 109.1 . .
C4 C28 H28B 109.1 . .
H28A C28 H28B 107.8 . .
C29 C28 C4 112.6(3) . .
C29 C28 H28A 109.1 . .
C29 C28 H28B 109.1 . .
C28 C29 H29A 109.5 . .
C28 C29 H29B 109.5 . .
C28 C29 H29C 109.5 . .
H29A C29 H29B 109.5 . .
H29A C29 H29C 109.5 . .
H29B C29 H29C 109.5 . .
C30 C31 H31A 109.5 . .
C30 C31 H31B 109.5 . .
C30 C31 H31C 109.5 . .
H31A C31 H31B 109.5 . .
H31A C31 H31C 109.5 . .
H31B C31 H31C 109.5 . .
C26 C27 H27A 109.5 . .
C26 C27 H27B 109.5 . .
C26 C27 H27C 109.5 . .
H27A C27 H27B 109.5 . .
H27A C27 H27C 109.5 . .
H27B C27 H27C 109.5 . .

loop_
_geom_bond_atom_site_label_1
_geom_bond_atom_site_label_2
_geom_bond_distance
_geom_bond_site_symmetry_2
Mn1 Mn1 3.0194(6) 2_666
Mn1 P1 2.6525(6) .
Mn1 N1 2.1299(19) 2_666
Mn1 N1 2.096(2) .
Mn1 C1 2.531(2) .
Mn1 C2 2.580(2) .
Mn1 C5 2.447(3) .
Mn1 C3 2.546(2) .
Mn1 C4 2.449(3) .
P1 C12 1.830(2) .
P1 C7 1.814(2) .
P1 C18 1.825(2) .
N1 H1A 0.87(3) .
N1 H1B 0.90(5) .
C12 C13 1.395(3) .
C12 C17 1.386(3) .
C7 C6 1.403(3) .
C7 C8 1.406(3) .
C6 C1 1.490(3) .
C6 C11 1.401(3) .
C1 C2 1.418(3) .
C1 C5 1.434(3) .
C2 C3 1.413(3) .
C2 C24 1.510(3) .
C13 H13 0.9300 .
C13 C14 1.391(4) .
C18 C19 1.392(3) .
C18 C23 1.379(4) .
C8 H8 0.9300 .
C8 C9 1.376(3) .
C17 H17 0.9300 .
C17 C16 1.397(4) .
C5 C4 1.430(3) .
C5 C30 1.512(4) .
C11 H11 0.9300 .
C11 C10 1.387(3) .
C10 H10 0.9300 .
C10 C9 1.383(4) .
C9 H9 0.9300 .
C3 C4 1.411(4) .
C3 C26 1.511(3) .
C24 H24A 0.9700 .
C24 H24B 0.9700 .
C24 C25 1.521(4) .
C19 H19 0.9300 .
C19 C20 1.391(4) .
C14 H14 0.9300 .
C14 C15 1.369(4) .
C4 C28 1.539(4) .
C15 H15 0.9300 .
C15 C16 1.386(4) .
C16 H16 0.9300 .
C23 H23 0.9300 .
C23 C22 1.395(4) .
C26 H26A 0.9700 .
C26 H26B 0.9700 .
C26 C27 1.534(5) .
C20 H20 0.9300 .
C20 C21 1.375(6) .
C22 H22 0.9300 .
C22 C21 1.362(6) .
C30 H30A 0.9700 .
C30 H30B 0.9700 .
C30 C31 1.507(5) .
C25 H25A 0.9600 .
C25 H25B 0.9600 .
C25 H25C 0.9600 .
C21 H21 0.9300 .
C28 H28A 0.9700 .
C28 H28B 0.9700 .
C28 C29 1.534(5) .
C29 H29A 0.9600 .
C29 H29B 0.9600 .
C29 H29C 0.9600 .
C31 H31A 0.9600 .
C31 H31B 0.9600 .
C31 H31C 0.9600 .
C27 H27A 0.9600 .
C27 H27B 0.9600 .
C27 H27C 0.9600 .
